data_7129746
loop_
_publ_author_name
'Wang, Ling-Yun'
'Liu, Zheng Fei'
'Teng, Kun-Xu'
'Niu, Li-Ya'
'Yang, Qing-Zheng'

_publ_section_title
;
 Circularly Polarized Luminescence from Helical N,O-Boron-Chelated
 Dipyrromethenes (BODIPY) Derivatives
;
_journal_name_full 'Chemical Communications'
_journal_paper_doi 10.1039/D1CC06051A
_journal_year 2022
_chemical_absolute_configuration ad
_chemical_formula_moiety 'C39 H24 B Cl2 F N2 O2'
_chemical_formula_sum 'C39 H24 B Cl2 F N2 O2'
_chemical_formula_weight 653.31
_space_group_crystal_system monoclinic
_space_group_IT_number 4
_space_group_name_Hall 'P 2yb'
_space_group_name_H-M_alt 'P 1 21 1'
_atom_sites_solution_hydrogens geom
_atom_sites_solution_primary dual
_audit_block_doi 10.5517/ccdc.csd.cc2799f9
_audit_creation_date 2020-09-11
_audit_creation_method
;
Olex2 1.2
(compiled 2018.05.29 svn.r3508 for OlexSys, GUI svn.r5506)
;
_audit_update_record
;
2021-02-23 deposited with the CCDC.	2022-02-17 downloaded from the CCDC.
;
_cell_angle_alpha 90
_cell_angle_beta 118.391(5)
_cell_angle_gamma 90
_cell_formula_units_Z 2
_cell_length_a 13.1863(4)
_cell_length_b 10.3824(2)
_cell_length_c 13.6545(5)
_cell_measurement_reflns_used 5900
_cell_measurement_temperature 301.13(11)
_cell_measurement_theta_max 74.2960
_cell_measurement_theta_min 3.6570
_cell_volume 1644.53(11)
_computing_cell_refinement 'CrysAlisPro 1.171.40.67a (Rigaku OD, 2019)'
_computing_data_collection 'CrysAlisPro 1.171.40.67a (Rigaku OD, 2019)'
_computing_data_reduction 'CrysAlisPro 1.171.40.67a (Rigaku OD, 2019)'
_computing_molecular_graphics 'Olex2 (Dolomanov et al., 2009)'
_computing_publication_material 'Olex2 (Dolomanov et al., 2009)'
_computing_structure_refinement 'ShelXL (Sheldrick, 2015)'
_computing_structure_solution 'ShelXT (Sheldrick, 2015)'
_diffrn_ambient_environment air
_diffrn_ambient_temperature 301.13(11)
_diffrn_detector 'Hybrid Pixel Array Detector'
_diffrn_detector_area_resol_mean 10.0000
_diffrn_detector_type HyPix
_diffrn_measured_fraction_theta_full 0.999
_diffrn_measured_fraction_theta_max 0.966
_diffrn_measurement_details
;
List of Runs (angles in degrees, time in seconds):

  # Type    Start    End  Width  t~exp~   \w     \q     \k     \f   Frames
#--------------------------------------------------------------------------
  1  \w    -51.00 -26.00   0.50    0.10    --  -47.95  48.00 113.00   50
  2  \w    -17.00  25.00   0.50    0.10    --  -47.95  48.00 113.00   84
  3  \w   -118.00 -66.00   0.50    0.10    --  -47.95 -48.00 -34.00  104
  4  \w    -63.00 -35.00   0.50    0.10    --  -47.95 -48.00 -34.00   56
  5  \w     -8.00  17.00   0.50    0.10    --   47.95 -48.00 -34.00   50
  6  \w     91.00 177.00   0.50    0.50    --  104.75  48.00 113.00  172
  7  \w    -24.00  28.00   0.50    0.10    --  -47.95  19.00 -90.00  104
  8  \w   -119.00 -74.00   0.50    0.10    --  -47.95-125.00 -90.00   90
  9  \w   -119.00 -72.00   0.50    0.10    --  -47.95-125.00  90.00   94
 10  \w     72.00 101.00   0.50    0.10    --   47.95  48.00 113.00   58
 11  \w   -102.00 -29.00   0.50    0.50    -- -102.00  77.00-180.00  146
 12  \w    -60.00 -32.00   0.50    0.50    -- -102.00  61.00-120.00   56
 13  \w   -175.00 -86.00   0.50    0.50    -- -102.00 -61.00  60.00  178
 14  \w   -154.00-118.00   0.50    0.50    -- -102.00 -61.00  90.00   72
 15  \w    -68.00 -42.00   0.50    0.50    -- -102.00  61.00  60.00   52
 16  \w   -113.00 -86.00   0.50    0.50    -- -102.00 -61.00  90.00   54
 17  \w    -99.00 -74.00   0.50    0.50    -- -102.00  77.00  30.00   50
 18  \w    -54.00 -29.00   0.50    0.50    -- -102.00  77.00  30.00   50
 19  \w   -172.00-111.00   0.50    0.50    -- -102.00 -48.00 -34.00  122
 20  \w     70.00 109.00   0.50    0.50    --  104.75 -94.00 150.00   78
 21  \w     33.00  58.00   0.50    0.50    --  104.75 -94.00 150.00   50
 22  \w     32.00  72.00   0.50    0.50    --  104.75 -61.00 -30.00   80
 23  \w    140.00 177.00   0.50    0.50    --  104.75  30.00-150.00   74
 24  \w    104.00 137.00   0.50    0.50    --  104.75  30.00-150.00   66
 25  \w     32.00  70.00   0.50    0.50    --  104.75 -61.00-180.00   76
 26  \w     38.00  73.00   0.50    0.50    --  104.75 -61.00 -90.00   70
 27  \w     40.00  68.00   0.50    0.50    --  104.75 -61.00-150.00   56
;
_diffrn_measurement_device 'four-circle diffractometer'
_diffrn_measurement_device_type 'XtaLAB Synergy R, DW system, HyPix'
_diffrn_measurement_method '\w scans'
_diffrn_orient_matrix_type 'CrysAlisPro convention (1999,Acta A55,543-557)'
_diffrn_orient_matrix_UB_11 -0.1185525000
_diffrn_orient_matrix_UB_12 0.0667912000
_diffrn_orient_matrix_UB_13 -0.0505932000
_diffrn_orient_matrix_UB_21 0.0211400000
_diffrn_orient_matrix_UB_22 0.0570855000
_diffrn_orient_matrix_UB_23 -0.0928604000
_diffrn_orient_matrix_UB_31 -0.0559526000
_diffrn_orient_matrix_UB_32 -0.1196093000
_diffrn_orient_matrix_UB_33 -0.0725162000
_diffrn_radiation_monochromator mirror
_diffrn_radiation_probe x-ray
_diffrn_radiation_type CuK\a
_diffrn_radiation_wavelength 1.54184
_diffrn_reflns_av_R_equivalents 0.0441
_diffrn_reflns_av_unetI/netI 0.0516
_diffrn_reflns_Laue_measured_fraction_full 0.999
_diffrn_reflns_Laue_measured_fraction_max 0.966
_diffrn_reflns_limit_h_max 16
_diffrn_reflns_limit_h_min -16
_diffrn_reflns_limit_k_max 10
_diffrn_reflns_limit_k_min -12
_diffrn_reflns_limit_l_max 17
_diffrn_reflns_limit_l_min -15
_diffrn_reflns_number 12505
_diffrn_reflns_point_group_measured_fraction_full 0.799
_diffrn_reflns_point_group_measured_fraction_max 0.758
_diffrn_reflns_theta_full 67.684
_diffrn_reflns_theta_max 75.897
_diffrn_reflns_theta_min 3.680
_diffrn_source 'Rotating-anode X-ray tube'
_diffrn_source_type 'Rigaku (Cu) X-ray Source'
_exptl_absorpt_coefficient_mu 2.128
_exptl_absorpt_correction_T_max 1.00000
_exptl_absorpt_correction_T_min 0.48251
_exptl_absorpt_correction_type multi-scan
_exptl_absorpt_process_details
;
CrysAlisPro 1.171.40.67a (Rigaku Oxford Diffraction, 2019)
Empirical absorption correction using spherical harmonics,
 implemented in SCALE3 ABSPACK scaling algorithm.
;
_exptl_crystal_colour 'metallic dark purple'
_exptl_crystal_density_diffrn 1.319
_exptl_crystal_description plate
_exptl_crystal_F_000 672
_exptl_crystal_size_max 0.3
_exptl_crystal_size_mid 0.15
_exptl_crystal_size_min 0.03
_refine_diff_density_max 0.165
_refine_diff_density_min -0.251
_refine_diff_density_rms 0.035
_refine_ls_abs_structure_details
;
 Flack x determined using 1291 quotients [(I+)-(I-)]/[(I+)+(I-)]
 (Parsons, Flack and Wagner, Acta Cryst. B69 (2013) 249-259).
;
_refine_ls_abs_structure_Flack 0.032(13)
_refine_ls_extinction_coef 0.0014(4)
_refine_ls_extinction_expression Fc^*^=kFc[1+0.001xFc^2^\l^3^/sin(2\q)]^-1/4^
_refine_ls_extinction_method 'SHELXL-2014/7 (Sheldrick 2014'
_refine_ls_goodness_of_fit_ref 1.034
_refine_ls_hydrogen_treatment constr
_refine_ls_matrix_type full
_refine_ls_number_parameters 426
_refine_ls_number_reflns 5178
_refine_ls_number_restraints 1
_refine_ls_restrained_S_all 1.034
_refine_ls_R_factor_all 0.0457
_refine_ls_R_factor_gt 0.0396
_refine_ls_shift/su_max 0.000
_refine_ls_shift/su_mean 0.000
_refine_ls_structure_factor_coef Fsqd
_refine_ls_weighting_details 'w=1/[\s^2^(Fo^2^)+(0.0548P)^2^+0.0287P] where P=(Fo^2^+2Fc^2^)/3'
_refine_ls_weighting_scheme calc
_refine_ls_wR_factor_gt 0.1021
_refine_ls_wR_factor_ref 0.1063
_reflns_Friedel_coverage 0.484
_reflns_Friedel_fraction_full 0.574
_reflns_Friedel_fraction_max 0.524
_reflns_number_gt 4498
_reflns_number_total 5178
_reflns_threshold_expression 'I > 2\s(I)'
_cod_data_source_file d1cc06051a2.cif
_cod_data_source_block 20200910a
_cod_original_cell_volume 1644.54(11)
_cod_database_code 7129746
_shelx_shelxl_version_number 2014/7
_chemical_oxdiff_formula c1h1n1o1B1F1Cl1
_shelx_space_group_comment
;
The symmetry employed for this shelxl refinement is uniquely defined
by the following loop, which should always be used as a source of
symmetry information in preference to the above space-group names.
They are only intended as comments.
;
_shelx_estimated_absorpt_t_max 0.939
_shelx_estimated_absorpt_t_min 0.568
_diffrn_oxdiff_digest_frames
;
01906ab4e2db5f3a4dd2677f18248a3c6902192a947
;
_reflns_odcompleteness_completeness 99.97
_reflns_odcompleteness_iscentric 1
_reflns_odcompleteness_theta 66.97
_olex2_refinement_description
;
1. Fixed Uiso
 At 1.2 times of:
  All C(H) groups
 At 1.5 times of:
  All C(H,H,H) groups
2.a Aromatic/amide H refined with riding coordinates:
 C1(H1), C2(H2), C3(H3), C4(H4), C5(H5), C10(H10), C11(H11), C15(H15),
 C16(H16), C18(H18), C19(H19), C22(H22), C23(H23), C28(H28), C29(H29), C31(H31),
  C32(H32), C35(H35), C36(H36), C38(H38), C39(H39)
2.b Idealised Me refined as rotating group:
 C20(H20A,H20B,H20C)
;
_olex2_submission_special_instructions 'No special instructions were received'
_oxdiff_exptl_absorpt_empirical_details
;
Empirical correction (ABSPACK) includes:
- Absorption correction using spherical harmonics
- Frame scaling
;
_oxdiff_exptl_absorpt_empirical_full_max 3.273
_oxdiff_exptl_absorpt_empirical_full_min 0.567

loop_
_space_group_symop_operation_xyz
'x, y, z'
'-x, y+1/2, -z'

loop_
_atom_site_label
_atom_site_type_symbol
_atom_site_fract_x
_atom_site_fract_y
_atom_site_fract_z
_atom_site_U_iso_or_equiv
_atom_site_adp_type
_atom_site_occupancy
_atom_site_site_symmetry_order
_atom_site_calc_flag
_atom_site_refinement_flags_posn
_atom_site_refinement_flags_adp
_atom_site_refinement_flags_occupancy
_atom_site_disorder_assembly
_atom_site_disorder_group
Cl1 Cl 0.08011(14) -0.19495(14) -0.99424(10) 0.1083(5) Uani 1 1 d . . . . .
Cl2 Cl -0.28946(8) -0.02770(12) -0.81076(10) 0.0882(3) Uani 1 1 d . . . . .
F1 F 0.21403(17) 0.5334(2) -0.65920(16) 0.0609(5) Uani 1 1 d . . . . .
O1 O 0.12320(17) 0.39986(19) -0.58899(18) 0.0487(5) Uani 1 1 d . . . . .
O2 O 0.3669(2) 0.0422(2) -0.4860(2) 0.0766(8) Uani 1 1 d . . . . .
N1 N 0.1963(2) 0.6193(2) -0.5050(2) 0.0442(5) Uani 1 1 d . . . . .
N2 N 0.3247(2) 0.4396(2) -0.4773(2) 0.0475(6) Uani 1 1 d . . . . .
C1 C -0.2412(4) 0.5191(5) -0.8529(4) 0.0897(14) Uani 1 1 d . . . . .
H1 H -0.1807 0.4974 -0.8667 0.108 Uiso 1 1 calc R . . . .
C2 C -0.3530(6) 0.4772(6) -0.9251(4) 0.118(2) Uani 1 1 d . . . . .
H2 H -0.3673 0.4272 -0.9868 0.142 Uiso 1 1 calc R . . . .
C3 C -0.4423(6) 0.5107(8) -0.9041(6) 0.130(3) Uani 1 1 d . . . . .
H3 H -0.5168 0.4821 -0.9508 0.156 Uiso 1 1 calc R . . . .
C4 C -0.4211(4) 0.5837(9) -0.8171(6) 0.131(3) Uani 1 1 d . . . . .
H4 H -0.4822 0.6078 -0.8050 0.157 Uiso 1 1 calc R . . . .
C5 C -0.3122(3) 0.6251(6) -0.7440(4) 0.0877(13) Uani 1 1 d . . . . .
H5 H -0.3000 0.6751 -0.6829 0.105 Uiso 1 1 calc R . . . .
C6 C -0.2208(3) 0.5921(4) -0.7617(3) 0.0629(9) Uani 1 1 d . . . . .
C7 C -0.1065(3) 0.6299(3) -0.6826(3) 0.0555(7) Uani 1 1 d . . . . .
C8 C -0.0105(3) 0.6558(3) -0.6133(3) 0.0508(7) Uani 1 1 d . . . . .
C9 C 0.1012(2) 0.6909(3) -0.5285(2) 0.0459(6) Uani 1 1 d . . . . .
C10 C 0.1332(3) 0.7975(3) -0.4578(2) 0.0489(6) Uani 1 1 d . . . . .
H10 H 0.0838 0.8602 -0.4558 0.059 Uiso 1 1 calc R . . . .
C11 C 0.2508(3) 0.7931(3) -0.3916(2) 0.0491(6) Uani 1 1 d . . . . .
H11 H 0.2956 0.8528 -0.3375 0.059 Uiso 1 1 calc R . . . .
C12 C 0.2906(2) 0.6821(3) -0.4207(2) 0.0467(6) Uani 1 1 d . . . . .
C13 C 0.4035(3) 0.6284(3) -0.3689(3) 0.0480(6) Uani 1 1 d . . . . .
C14 C 0.5010(2) 0.7068(3) -0.2858(3) 0.0492(7) Uani 1 1 d . . . . .
C15 C 0.5314(3) 0.8192(4) -0.3216(3) 0.0586(8) Uani 1 1 d . . . . .
H15 H 0.4904 0.8443 -0.3958 0.070 Uiso 1 1 calc R . . . .
C16 C 0.6226(3) 0.8930(4) -0.2468(4) 0.0665(9) Uani 1 1 d . . . . .
H16 H 0.6437 0.9662 -0.2720 0.080 Uiso 1 1 calc R . . . .
C17 C 0.6831(3) 0.8608(4) -0.1354(4) 0.0689(10) Uani 1 1 d . . . . .
C18 C 0.6507(4) 0.7513(5) -0.1005(3) 0.0752(11) Uani 1 1 d . . . . .
H18 H 0.6896 0.7286 -0.0257 0.090 Uiso 1 1 calc R . . . .
C19 C 0.5609(3) 0.6739(4) -0.1750(3) 0.0654(9) Uani 1 1 d . . . . .
H19 H 0.5413 0.5996 -0.1498 0.079 Uiso 1 1 calc R . . . .
C20 C 0.7814(4) 0.9443(6) -0.0543(5) 0.1105(19) Uani 1 1 d . . . . .
H20A H 0.8411 0.9466 -0.0754 0.166 Uiso 1 1 calc GR . . . .
H20B H 0.8116 0.9091 0.0193 0.166 Uiso 1 1 calc GR . . . .
H20C H 0.7537 1.0301 -0.0553 0.166 Uiso 1 1 calc GR . . . .
C21 C 0.4188(2) 0.5040(3) -0.3948(3) 0.0501(7) Uani 1 1 d . . . . .
C22 C 0.5093(3) 0.4122(3) -0.3479(3) 0.0577(8) Uani 1 1 d . . . . .
H22 H 0.5840 0.4283 -0.2920 0.069 Uiso 1 1 calc R . . . .
C23 C 0.4686(3) 0.2971(3) -0.3983(3) 0.0577(7) Uani 1 1 d . . . . .
H23 H 0.5097 0.2203 -0.3828 0.069 Uiso 1 1 calc R . . . .
C24 C 0.3505(2) 0.3156(3) -0.4797(3) 0.0481(6) Uani 1 1 d . . . . .
C25 C 0.2592(3) 0.2315(3) -0.5530(3) 0.0468(6) Uani 1 1 d . . . . .
C26 C 0.2890(3) 0.0958(3) -0.5652(3) 0.0510(7) Uani 1 1 d . . . . .
C27 C 0.2289(3) 0.0274(3) -0.6737(3) 0.0485(6) Uani 1 1 d . . . . .
C28 C 0.2223(3) -0.1059(3) -0.6733(3) 0.0538(7) Uani 1 1 d . . . . .
H28 H 0.2511 -0.1495 -0.6059 0.065 Uiso 1 1 calc R . . . .
C29 C 0.1735(3) -0.1748(3) -0.7714(3) 0.0622(8) Uani 1 1 d . . . . .
H29 H 0.1665 -0.2639 -0.7709 0.075 Uiso 1 1 calc R . . . .
C30 C 0.1355(4) -0.1088(4) -0.8701(3) 0.0668(9) Uani 1 1 d . . . . .
C31 C 0.1429(4) 0.0233(4) -0.8726(3) 0.0701(9) Uani 1 1 d . . . . .
H31 H 0.1173 0.0663 -0.9400 0.084 Uiso 1 1 calc R . . . .
C32 C 0.1884(3) 0.0912(3) -0.7743(3) 0.0587(8) Uani 1 1 d . . . . .
H32 H 0.1919 0.1806 -0.7754 0.070 Uiso 1 1 calc R . . . .
C33 C 0.1470(2) 0.2774(3) -0.5981(2) 0.0453(6) Uani 1 1 d . . . . .
C34 C 0.0422(2) 0.1981(3) -0.6536(2) 0.0451(6) Uani 1 1 d . . . . .
C35 C 0.0352(3) 0.0771(3) -0.6131(3) 0.0497(7) Uani 1 1 d . . . . .
H35 H 0.0993 0.0429 -0.5521 0.060 Uiso 1 1 calc R . . . .
C36 C -0.0668(3) 0.0072(3) -0.6629(3) 0.0560(7) Uani 1 1 d . . . . .
H36 H -0.0712 -0.0735 -0.6357 0.067 Uiso 1 1 calc R . . . .
C37 C -0.1611(3) 0.0588(3) -0.7531(3) 0.0572(8) Uani 1 1 d . . . . .
C38 C -0.1560(3) 0.1776(4) -0.7946(3) 0.0644(9) Uani 1 1 d . . . . .
H38 H -0.2203 0.2110 -0.8559 0.077 Uiso 1 1 calc R . . . .
C39 C -0.0546(3) 0.2468(3) -0.7446(3) 0.0561(7) Uani 1 1 d . . . . .
H39 H -0.0512 0.3275 -0.7723 0.067 Uiso 1 1 calc R . . . .
B1 B 0.2117(3) 0.4987(3) -0.5621(3) 0.0456(7) Uani 1 1 d . . . . .

loop_
_atom_site_aniso_label
_atom_site_aniso_U_11
_atom_site_aniso_U_22
_atom_site_aniso_U_33
_atom_site_aniso_U_23
_atom_site_aniso_U_13
_atom_site_aniso_U_12
Cl1 0.1522(12) 0.0854(8) 0.0751(6) -0.0240(6) 0.0443(7) -0.0006(8)
Cl2 0.0619(5) 0.0859(7) 0.0977(7) -0.0148(6) 0.0224(5) -0.0212(5)
F1 0.0778(12) 0.0541(10) 0.0612(10) 0.0074(9) 0.0414(9) 0.0086(9)
O1 0.0467(10) 0.0349(10) 0.0630(12) -0.0018(9) 0.0248(9) 0.0034(8)
O2 0.0817(16) 0.0479(13) 0.0732(16) 0.0022(12) 0.0148(13) 0.0192(12)
N1 0.0460(12) 0.0358(12) 0.0528(13) 0.0029(10) 0.0252(10) 0.0019(10)
N2 0.0472(12) 0.0355(13) 0.0618(14) 0.0021(11) 0.0276(11) 0.0016(10)
C1 0.096(3) 0.067(3) 0.070(2) 0.006(2) 0.009(2) 0.009(2)
C2 0.135(5) 0.083(3) 0.071(3) 0.009(3) -0.005(3) -0.011(4)
C3 0.089(4) 0.129(6) 0.105(4) 0.030(4) -0.009(3) -0.041(4)
C4 0.061(3) 0.193(8) 0.114(4) 0.033(5) 0.022(3) -0.033(4)
C5 0.064(2) 0.118(4) 0.080(3) 0.015(3) 0.0327(19) -0.007(2)
C6 0.0589(18) 0.0534(19) 0.0613(19) 0.0127(16) 0.0163(15) -0.0058(15)
C7 0.0531(18) 0.0448(16) 0.0634(19) 0.0067(14) 0.0233(15) 0.0051(14)
C8 0.0523(17) 0.0401(15) 0.0616(18) 0.0075(13) 0.0285(14) 0.0065(12)
C9 0.0485(15) 0.0381(14) 0.0553(16) 0.0069(12) 0.0282(13) 0.0018(12)
C10 0.0565(16) 0.0389(15) 0.0583(16) 0.0021(13) 0.0330(13) 0.0028(13)
C11 0.0572(16) 0.0410(15) 0.0534(15) -0.0023(13) 0.0297(13) -0.0019(13)
C12 0.0491(15) 0.0413(15) 0.0523(16) 0.0012(13) 0.0263(13) -0.0026(12)
C13 0.0486(15) 0.0428(15) 0.0544(16) 0.0025(12) 0.0260(13) -0.0029(12)
C14 0.0454(14) 0.0445(16) 0.0592(17) 0.0001(13) 0.0262(13) -0.0016(13)
C15 0.0612(18) 0.0518(18) 0.069(2) -0.0002(16) 0.0359(16) -0.0071(16)
C16 0.066(2) 0.055(2) 0.092(3) -0.0080(19) 0.048(2) -0.0123(16)
C17 0.0569(19) 0.069(2) 0.085(3) -0.025(2) 0.0369(19) -0.0125(17)
C18 0.072(2) 0.078(3) 0.061(2) -0.0079(19) 0.0199(17) -0.010(2)
C19 0.0633(19) 0.062(2) 0.064(2) 0.0064(17) 0.0241(16) -0.0103(17)
C20 0.086(3) 0.118(5) 0.119(4) -0.052(4) 0.042(3) -0.044(3)
C21 0.0413(14) 0.0461(16) 0.0609(17) -0.0008(13) 0.0227(13) -0.0015(12)
C22 0.0446(15) 0.0566(19) 0.070(2) 0.0020(15) 0.0259(15) 0.0011(14)
C23 0.0493(16) 0.0456(16) 0.077(2) 0.0063(16) 0.0292(15) 0.0081(14)
C24 0.0499(15) 0.0398(15) 0.0616(17) 0.0041(13) 0.0322(13) 0.0050(13)
C25 0.0522(15) 0.0370(14) 0.0557(16) 0.0006(12) 0.0293(13) 0.0034(12)
C26 0.0546(16) 0.0413(15) 0.0590(18) 0.0034(13) 0.0285(14) 0.0075(13)
C27 0.0525(16) 0.0398(14) 0.0614(17) 0.0013(13) 0.0339(13) 0.0059(12)
C28 0.0640(18) 0.0426(16) 0.0627(18) 0.0053(14) 0.0367(16) 0.0048(14)
C29 0.076(2) 0.0402(16) 0.079(2) -0.0057(16) 0.0433(18) -0.0021(16)
C30 0.083(2) 0.058(2) 0.063(2) -0.0077(17) 0.0381(18) 0.0023(18)
C31 0.092(3) 0.061(2) 0.063(2) 0.0088(17) 0.0409(19) 0.008(2)
C32 0.080(2) 0.0424(16) 0.0627(19) 0.0013(15) 0.0418(17) 0.0044(16)
C33 0.0523(15) 0.0362(14) 0.0501(15) 0.0012(12) 0.0265(12) 0.0028(12)
C34 0.0515(15) 0.0386(15) 0.0489(15) -0.0009(12) 0.0270(12) 0.0022(12)
C35 0.0488(15) 0.0441(15) 0.0548(16) 0.0035(13) 0.0236(13) 0.0017(13)
C36 0.0601(18) 0.0434(16) 0.0656(19) 0.0016(14) 0.0308(15) -0.0007(14)
C37 0.0547(17) 0.0521(19) 0.0613(19) -0.0092(15) 0.0247(14) -0.0036(15)
C38 0.0588(18) 0.062(2) 0.0553(19) 0.0039(17) 0.0135(15) 0.0022(16)
C39 0.0588(17) 0.0459(16) 0.0561(17) 0.0045(13) 0.0213(14) 0.0024(14)
B1 0.0482(16) 0.0388(16) 0.0513(17) 0.0022(13) 0.0249(13) 0.0040(13)

loop_
_atom_type_symbol
_atom_type_description
_atom_type_scat_dispersion_real
_atom_type_scat_dispersion_imag
_atom_type_scat_source
C C 0.0181 0.0091 'International Tables Vol C Tables 4.2.6.8 and 6.1.1.4'
H H 0.0000 0.0000 'International Tables Vol C Tables 4.2.6.8 and 6.1.1.4'
B B 0.0090 0.0039 'International Tables Vol C Tables 4.2.6.8 and 6.1.1.4'
Cl Cl 0.3639 0.7018 'International Tables Vol C Tables 4.2.6.8 and 6.1.1.4'
F F 0.0727 0.0534 'International Tables Vol C Tables 4.2.6.8 and 6.1.1.4'
N N 0.0311 0.0180 'International Tables Vol C Tables 4.2.6.8 and 6.1.1.4'
O O 0.0492 0.0322 'International Tables Vol C Tables 4.2.6.8 and 6.1.1.4'

loop_
_geom_angle_atom_site_label_1
_geom_angle_atom_site_label_2
_geom_angle_atom_site_label_3
_geom_angle
_geom_angle_site_symmetry_1
_geom_angle_site_symmetry_3
_geom_angle_publ_flag
C33 O1 B1 119.9(2) . . ?
C9 N1 C12 107.5(2) . . ?
C9 N1 B1 130.9(2) . . ?
C12 N1 B1 121.3(2) . . ?
C21 N2 B1 126.8(2) . . ?
C24 N2 C21 110.2(2) . . ?
C24 N2 B1 122.7(3) . . ?
C2 C1 H1 120.0 . . ?
C6 C1 H1 120.0 . . ?
C6 C1 C2 119.9(6) . . ?
C1 C2 H2 120.3 . . ?
C3 C2 C1 119.5(6) . . ?
C3 C2 H2 120.3 . . ?
C2 C3 H3 120.2 . . ?
C4 C3 C2 119.6(5) . . ?
C4 C3 H3 120.2 . . ?
C3 C4 H4 118.8 . . ?
C3 C4 C5 122.3(7) . . ?
C5 C4 H4 118.8 . . ?
C4 C5 H5 120.2 . . ?
C4 C5 C6 119.6(6) . . ?
C6 C5 H5 120.2 . . ?
C1 C6 C5 119.0(4) . . ?
C1 C6 C7 121.3(4) . . ?
C5 C6 C7 119.6(4) . . ?
C8 C7 C6 176.5(4) . . ?
C7 C8 C9 177.1(3) . . ?
N1 C9 C8 122.3(3) . . ?
N1 C9 C10 109.2(3) . . ?
C10 C9 C8 128.5(3) . . ?
C9 C10 H10 126.2 . . ?
C11 C10 C9 107.7(3) . . ?
C11 C10 H10 126.2 . . ?
C10 C11 H11 126.3 . . ?
C10 C11 C12 107.4(3) . . ?
C12 C11 H11 126.3 . . ?
N1 C12 C11 108.2(2) . . ?
N1 C12 C13 122.7(3) . . ?
C11 C12 C13 128.8(3) . . ?
C12 C13 C14 119.0(3) . . ?
C21 C13 C12 119.1(3) . . ?
C21 C13 C14 121.9(3) . . ?
C15 C14 C13 118.5(3) . . ?
C19 C14 C13 122.6(3) . . ?
C19 C14 C15 118.9(3) . . ?
C14 C15 H15 120.1 . . ?
C16 C15 C14 119.9(3) . . ?
C16 C15 H15 120.1 . . ?
C15 C16 H16 119.2 . . ?
C17 C16 C15 121.6(4) . . ?
C17 C16 H16 119.2 . . ?
C16 C17 C20 120.8(4) . . ?
C18 C17 C16 118.0(3) . . ?
C18 C17 C20 121.2(4) . . ?
C17 C18 H18 119.3 . . ?
C17 C18 C19 121.3(4) . . ?
C19 C18 H18 119.3 . . ?
C14 C19 C18 120.2(3) . . ?
C14 C19 H19 119.9 . . ?
C18 C19 H19 119.9 . . ?
C17 C20 H20A 109.5 . . ?
C17 C20 H20B 109.5 . . ?
C17 C20 H20C 109.5 . . ?
H20A C20 H20B 109.5 . . ?
H20A C20 H20C 109.5 . . ?
H20B C20 H20C 109.5 . . ?
N2 C21 C22 106.1(3) . . ?
C13 C21 N2 118.4(3) . . ?
C13 C21 C22 135.0(3) . . ?
C21 C22 H22 125.7 . . ?
C23 C22 C21 108.5(3) . . ?
C23 C22 H22 125.7 . . ?
C22 C23 H23 126.4 . . ?
C22 C23 C24 107.3(3) . . ?
C24 C23 H23 126.4 . . ?
N2 C24 C23 107.8(3) . . ?
N2 C24 C25 117.6(3) . . ?
C23 C24 C25 134.4(3) . . ?
C24 C25 C26 118.2(3) . . ?
C33 C25 C24 117.6(3) . . ?
C33 C25 C26 123.8(3) . . ?
O2 C26 C25 119.2(3) . . ?
O2 C26 C27 119.5(3) . . ?
C27 C26 C25 121.2(3) . . ?
C28 C27 C26 118.6(3) . . ?
C32 C27 C26 122.1(3) . . ?
C32 C27 C28 119.1(3) . . ?
C27 C28 H28 119.5 . . ?
C29 C28 C27 121.0(3) . . ?
C29 C28 H28 119.5 . . ?
C28 C29 H29 120.7 . . ?
C30 C29 C28 118.6(3) . . ?
C30 C29 H29 120.7 . . ?
C29 C30 Cl1 119.1(3) . . ?
C29 C30 C31 121.5(4) . . ?
C31 C30 Cl1 119.3(3) . . ?
C30 C31 H31 120.4 . . ?
C32 C31 C30 119.3(4) . . ?
C32 C31 H31 120.4 . . ?
C27 C32 H32 119.8 . . ?
C31 C32 C27 120.5(3) . . ?
C31 C32 H32 119.8 . . ?
O1 C33 C25 122.4(3) . . ?
O1 C33 C34 112.2(2) . . ?
C25 C33 C34 125.3(3) . . ?
C35 C34 C33 121.6(3) . . ?
C39 C34 C33 119.8(3) . . ?
C39 C34 C35 118.5(3) . . ?
C34 C35 H35 119.7 . . ?
C36 C35 C34 120.6(3) . . ?
C36 C35 H35 119.7 . . ?
C35 C36 H36 120.4 . . ?
C37 C36 C35 119.2(3) . . ?
C37 C36 H36 120.4 . . ?
C36 C37 Cl2 118.4(3) . . ?
C38 C37 Cl2 120.3(3) . . ?
C38 C37 C36 121.3(3) . . ?
C37 C38 H38 120.4 . . ?
C37 C38 C39 119.3(3) . . ?
C39 C38 H38 120.4 . . ?
C34 C39 H39 119.4 . . ?
C38 C39 C34 121.1(3) . . ?
C38 C39 H39 119.4 . . ?
F1 B1 O1 108.6(3) . . ?
F1 B1 N1 109.9(2) . . ?
F1 B1 N2 112.0(3) . . ?
O1 B1 N1 114.6(2) . . ?
O1 B1 N2 106.6(2) . . ?
N2 B1 N1 105.1(2) . . ?

loop_
_geom_bond_atom_site_label_1
_geom_bond_atom_site_label_2
_geom_bond_distance
_geom_bond_site_symmetry_2
_geom_bond_publ_flag
Cl1 C30 1.741(4) . ?
Cl2 C37 1.739(3) . ?
F1 B1 1.389(4) . ?
O1 C33 1.329(4) . ?
O1 B1 1.463(4) . ?
O2 C26 1.216(4) . ?
N1 C9 1.359(4) . ?
N1 C12 1.391(4) . ?
N1 B1 1.539(4) . ?
N2 C21 1.388(4) . ?
N2 C24 1.336(4) . ?
N2 B1 1.516(4) . ?
C1 H1 0.9300 . ?
C1 C2 1.397(8) . ?
C1 C6 1.370(6) . ?
C2 H2 0.9300 . ?
C2 C3 1.382(11) . ?
C3 H3 0.9300 . ?
C3 C4 1.321(12) . ?
C4 H4 0.9300 . ?
C4 C5 1.371(7) . ?
C5 H5 0.9300 . ?
C5 C6 1.380(6) . ?
C6 C7 1.430(5) . ?
C7 C8 1.196(5) . ?
C8 C9 1.422(5) . ?
C9 C10 1.396(4) . ?
C10 H10 0.9300 . ?
C10 C11 1.375(4) . ?
C11 H11 0.9300 . ?
C11 C12 1.400(4) . ?
C12 C13 1.423(4) . ?
C13 C14 1.489(4) . ?
C13 C21 1.379(5) . ?
C14 C15 1.396(5) . ?
C14 C19 1.376(5) . ?
C15 H15 0.9300 . ?
C15 C16 1.381(5) . ?
C16 H16 0.9300 . ?
C16 C17 1.381(6) . ?
C17 C18 1.376(6) . ?
C17 C20 1.515(6) . ?
C18 H18 0.9300 . ?
C18 C19 1.392(5) . ?
C19 H19 0.9300 . ?
C20 H20A 0.9600 . ?
C20 H20B 0.9600 . ?
C20 H20C 0.9600 . ?
C21 C22 1.420(5) . ?
C22 H22 0.9300 . ?
C22 C23 1.356(5) . ?
C23 H23 0.9300 . ?
C23 C24 1.433(4) . ?
C24 C25 1.438(4) . ?
C25 C26 1.493(4) . ?
C25 C33 1.389(4) . ?
C26 C27 1.487(5) . ?
C27 C28 1.387(4) . ?
C27 C32 1.383(5) . ?
C28 H28 0.9300 . ?
C28 C29 1.378(5) . ?
C29 H29 0.9300 . ?
C29 C30 1.376(5) . ?
C30 C31 1.377(6) . ?
C31 H31 0.9300 . ?
C31 C32 1.376(5) . ?
C32 H32 0.9300 . ?
C33 C34 1.471(4) . ?
C34 C35 1.393(4) . ?
C34 C39 1.386(4) . ?
C35 H35 0.9300 . ?
C35 C36 1.388(5) . ?
C36 H36 0.9300 . ?
C36 C37 1.376(5) . ?
C37 C38 1.372(5) . ?
C38 H38 0.9300 . ?
C38 C39 1.379(5) . ?
C39 H39 0.9300 . ?

loop_
_geom_torsion_atom_site_label_1
_geom_torsion_atom_site_label_2
_geom_torsion_atom_site_label_3
_geom_torsion_atom_site_label_4
_geom_torsion
_geom_torsion_site_symmetry_1
_geom_torsion_site_symmetry_2
_geom_torsion_site_symmetry_3
_geom_torsion_site_symmetry_4
_geom_torsion_publ_flag
Cl1 C30 C31 C32 -179.0(3) . . . . ?
Cl2 C37 C38 C39 177.3(3) . . . . ?
O1 C33 C34 C35 -135.7(3) . . . . ?
O1 C33 C34 C39 40.6(4) . . . . ?
O2 C26 C27 C28 29.3(5) . . . . ?
O2 C26 C27 C32 -145.2(3) . . . . ?
N1 C9 C10 C11 1.7(3) . . . . ?
N1 C12 C13 C14 175.1(3) . . . . ?
N1 C12 C13 C21 -6.7(4) . . . . ?
N2 C21 C22 C23 -2.0(4) . . . . ?
N2 C24 C25 C26 174.0(3) . . . . ?
N2 C24 C25 C33 -13.2(4) . . . . ?
C1 C2 C3 C4 1.2(10) . . . . ?
C2 C1 C6 C5 -1.2(7) . . . . ?
C2 C1 C6 C7 176.2(4) . . . . ?
C2 C3 C4 C5 -1.9(11) . . . . ?
C3 C4 C5 C6 1.1(10) . . . . ?
C4 C5 C6 C1 0.5(7) . . . . ?
C4 C5 C6 C7 -176.9(5) . . . . ?
C6 C1 C2 C3 0.4(8) . . . . ?
C8 C9 C10 C11 -178.4(3) . . . . ?
C9 N1 C12 C11 1.0(3) . . . . ?
C9 N1 C12 C13 174.7(3) . . . . ?
C9 N1 B1 F1 77.5(4) . . . . ?
C9 N1 B1 O1 -45.1(4) . . . . ?
C9 N1 B1 N2 -161.8(3) . . . . ?
C9 C10 C11 C12 -1.0(3) . . . . ?
C10 C11 C12 N1 0.0(3) . . . . ?
C10 C11 C12 C13 -173.1(3) . . . . ?
C11 C12 C13 C14 -12.6(5) . . . . ?
C11 C12 C13 C21 165.6(3) . . . . ?
C12 N1 C9 C8 178.5(3) . . . . ?
C12 N1 C9 C10 -1.7(3) . . . . ?
C12 N1 B1 F1 -95.3(3) . . . . ?
C12 N1 B1 O1 142.0(3) . . . . ?
C12 N1 B1 N2 25.3(3) . . . . ?
C12 C13 C14 C15 -64.9(4) . . . . ?
C12 C13 C14 C19 114.0(4) . . . . ?
C12 C13 C21 N2 5.1(4) . . . . ?
C12 C13 C21 C22 -166.0(4) . . . . ?
C13 C14 C15 C16 -179.1(3) . . . . ?
C13 C14 C19 C18 -179.4(4) . . . . ?
C13 C21 C22 C23 169.8(4) . . . . ?
C14 C13 C21 N2 -176.8(3) . . . . ?
C14 C13 C21 C22 12.0(6) . . . . ?
C14 C15 C16 C17 -2.0(5) . . . . ?
C15 C14 C19 C18 -0.4(6) . . . . ?
C15 C16 C17 C18 0.6(6) . . . . ?
C15 C16 C17 C20 -178.9(4) . . . . ?
C16 C17 C18 C19 1.0(6) . . . . ?
C17 C18 C19 C14 -1.1(6) . . . . ?
C19 C14 C15 C16 1.9(5) . . . . ?
C20 C17 C18 C19 -179.6(4) . . . . ?
C21 N2 C24 C23 -2.3(3) . . . . ?
C21 N2 C24 C25 174.1(3) . . . . ?
C21 N2 B1 F1 90.6(4) . . . . ?
C21 N2 B1 O1 -150.8(3) . . . . ?
C21 N2 B1 N1 -28.7(4) . . . . ?
C21 C13 C14 C15 117.0(4) . . . . ?
C21 C13 C14 C19 -64.0(4) . . . . ?
C21 C22 C23 C24 0.7(4) . . . . ?
C22 C23 C24 N2 1.0(4) . . . . ?
C22 C23 C24 C25 -174.5(3) . . . . ?
C23 C24 C25 C26 -10.8(5) . . . . ?
C23 C24 C25 C33 162.0(3) . . . . ?
C24 N2 C21 C13 -170.8(3) . . . . ?
C24 N2 C21 C22 2.7(3) . . . . ?
C24 N2 B1 F1 -82.8(3) . . . . ?
C24 N2 B1 O1 35.8(4) . . . . ?
C24 N2 B1 N1 157.9(3) . . . . ?
C24 C25 C26 O2 32.8(4) . . . . ?
C24 C25 C26 C27 -144.3(3) . . . . ?
C24 C25 C33 O1 10.0(4) . . . . ?
C24 C25 C33 C34 -165.7(3) . . . . ?
C25 C26 C27 C28 -153.6(3) . . . . ?
C25 C26 C27 C32 31.9(4) . . . . ?
C25 C33 C34 C35 40.4(4) . . . . ?
C25 C33 C34 C39 -143.4(3) . . . . ?
C26 C25 C33 O1 -177.7(3) . . . . ?
C26 C25 C33 C34 6.6(5) . . . . ?
C26 C27 C28 C29 -176.2(3) . . . . ?
C26 C27 C32 C31 174.0(3) . . . . ?
C27 C28 C29 C30 2.5(5) . . . . ?
C28 C27 C32 C31 -0.5(5) . . . . ?
C28 C29 C30 Cl1 176.9(3) . . . . ?
C28 C29 C30 C31 -1.5(6) . . . . ?
C29 C30 C31 C32 -0.5(6) . . . . ?
C30 C31 C32 C27 1.5(6) . . . . ?
C32 C27 C28 C29 -1.6(5) . . . . ?
C33 O1 B1 F1 82.0(3) . . . . ?
C33 O1 B1 N1 -154.6(3) . . . . ?
C33 O1 B1 N2 -38.8(4) . . . . ?
C33 C25 C26 O2 -139.4(3) . . . . ?
C33 C25 C26 C27 43.5(4) . . . . ?
C33 C34 C35 C36 176.2(3) . . . . ?
C33 C34 C39 C38 -176.5(3) . . . . ?
C34 C35 C36 C37 0.0(5) . . . . ?
C35 C34 C39 C38 -0.1(5) . . . . ?
C35 C36 C37 Cl2 -177.5(2) . . . . ?
C35 C36 C37 C38 0.2(5) . . . . ?
C36 C37 C38 C39 -0.4(6) . . . . ?
C37 C38 C39 C34 0.4(6) . . . . ?
C39 C34 C35 C36 -0.1(4) . . . . ?
B1 O1 C33 C25 19.0(4) . . . . ?
B1 O1 C33 C34 -164.8(2) . . . . ?
B1 N1 C9 C8 4.8(5) . . . . ?
B1 N1 C9 C10 -175.3(3) . . . . ?
B1 N1 C12 C11 175.4(2) . . . . ?
B1 N1 C12 C13 -10.9(4) . . . . ?
B1 N2 C21 C13 15.2(5) . . . . ?
B1 N2 C21 C22 -171.3(3) . . . . ?
B1 N2 C24 C23 172.0(3) . . . . ?
B1 N2 C24 C25 -11.6(4) . . . . ?
